data_7104957
loop_
_publ_author_name
'Yao, Shenglai'
'Xiong, Yun'
'Driess, Matthias'

_publ_section_title
;
 From NHC--&gt;germylenes to stable NHC--&gt;germanone complexes.
;
_journal_issue 42
_journal_name_full 'Chemical communications (Cambridge, England)'
_journal_page_first 6466
_journal_page_last 6468
_journal_paper_doi 10.1039/b914060c
_journal_year 2009
_chemical_formula_sum 'C36 H52 Ge N4'
_chemical_formula_weight 613.41
_chemical_name_systematic
;
?
;
_space_group_IT_number 14
_symmetry_cell_setting monoclinic
_symmetry_space_group_name_Hall '-P 2yn'
_symmetry_space_group_name_H-M 'P 1 21/n 1'
_atom_sites_solution_hydrogens geom
_atom_sites_solution_primary direct
_atom_sites_solution_secondary difmap
_audit_creation_method
;
CrysAlis RED, Oxford Diffraction Ltd.,
Version 1.171.31.8 (release 12-01-2007 CrysAlis171 .NET)
(compiled Jan 12 2007,17:49:11)
;
_cell_angle_alpha 90.00
_cell_angle_beta 105.778(4)
_cell_angle_gamma 90.00
_cell_formula_units_Z 4
_cell_length_a 12.5971(6)
_cell_length_b 16.7102(6)
_cell_length_c 17.2809(6)
_cell_measurement_reflns_used 3666
_cell_measurement_temperature 150(2)
_cell_measurement_theta_max 28.8615
_cell_measurement_theta_min 2.9531
_cell_volume 3500.6(2)
_computing_cell_refinement
;
CrysAlis RED, Oxford Diffraction Ltd.,
Version 1.171.31.8 (release 12-01-2007 CrysAlis171 .NET)
(compiled Jan 12 2007,17:49:11)
;
_computing_data_collection
;
CrysAlis CCD, Oxford Diffraction Ltd.,
Version 1.171.31.8 (release 12-01-2007 CrysAlis171 .NET)
(compiled Jan 12 2007,17:49:11)
;
_computing_data_reduction
;
CrysAlis RED, Oxford Diffraction Ltd.,
Version 1.171.31.8 (release 12-01-2007 CrysAlis171 .NET)
(compiled Jan 12 2007,17:49:11)
;
_computing_publication_material 'SHELXL-97 (Sheldrick, 1997)'
_computing_structure_refinement 'SHELXL-97 (Sheldrick, 1997)'
_computing_structure_solution 'SHELXS-97 (Sheldrick, 1990)'
_diffrn_ambient_temperature 150(2)
_diffrn_measured_fraction_theta_full 0.998
_diffrn_measured_fraction_theta_max 0.998
_diffrn_measurement_device_type 'Oxford Diffraction Xcalibur S Sapphire'
_diffrn_measurement_method \w
_diffrn_radiation_monochromator graphite
_diffrn_radiation_source 'Enhance (Mo) X-ray Source'
_diffrn_radiation_type MoK\a
_diffrn_radiation_wavelength 0.71073
_diffrn_reflns_av_R_equivalents 0.0656
_diffrn_reflns_av_sigmaI/netI 0.1390
_diffrn_reflns_limit_h_max 14
_diffrn_reflns_limit_h_min -14
_diffrn_reflns_limit_k_max 19
_diffrn_reflns_limit_k_min -19
_diffrn_reflns_limit_l_max 20
_diffrn_reflns_limit_l_min -20
_diffrn_reflns_number 15170
_diffrn_reflns_theta_full 25.00
_diffrn_reflns_theta_max 25.00
_diffrn_reflns_theta_min 2.96
_exptl_absorpt_coefficient_mu 0.903
_exptl_absorpt_correction_T_max 1.00000
_exptl_absorpt_correction_T_min 0.95990
_exptl_absorpt_correction_type multi-scan
_exptl_absorpt_process_details
;
CrysAlis RED, Oxford Diffraction Ltd.,
Version 1.171.32.24 (release 21-04-2008 CrysAlis171 .NET)
(compiled Apr 21 2008,18:23:10)
Empirical absorption correction using spherical harmonics,
implemented in SCALE3 ABSPACK scaling algorithm.
;
_exptl_crystal_colour yellow
_exptl_crystal_density_diffrn 1.164
_exptl_crystal_density_method 'not measured'
_exptl_crystal_description block
_exptl_crystal_F_000 1312
_exptl_crystal_size_max 0.23
_exptl_crystal_size_mid 0.18
_exptl_crystal_size_min 0.15
_refine_diff_density_max 0.643
_refine_diff_density_min -0.521
_refine_diff_density_rms 0.062
_refine_ls_extinction_method none
_refine_ls_goodness_of_fit_ref 0.879
_refine_ls_hydrogen_treatment constr
_refine_ls_matrix_type full
_refine_ls_number_parameters 383
_refine_ls_number_reflns 6140
_refine_ls_number_restraints 0
_refine_ls_restrained_S_all 0.879
_refine_ls_R_factor_all 0.1065
_refine_ls_R_factor_gt 0.0519
_refine_ls_shift/su_max 0.001
_refine_ls_shift/su_mean 0.000
_refine_ls_structure_factor_coef Fsqd
_refine_ls_weighting_details 'calc w=1/[\s^2^(Fo^2^)+(0.0270P)^2^+0.0000P] where P=(Fo^2^+2Fc^2^)/3'
_refine_ls_weighting_scheme calc
_refine_ls_wR_factor_gt 0.0781
_refine_ls_wR_factor_ref 0.0871
_reflns_number_gt 3688
_reflns_number_total 6140
_reflns_threshold_expression >2sigma(I)
_cod_data_source_file b914060c.txt
_cod_data_source_block 2a
_cod_original_sg_symbol_H-M P21/n
_cod_database_code 7104957

loop_
_symmetry_equiv_pos_as_xyz
'x, y, z'
'-x+1/2, y+1/2, -z+1/2'
'-x, -y, -z'
'x-1/2, -y-1/2, z-1/2'

loop_
_atom_site_label
_atom_site_type_symbol
_atom_site_fract_x
_atom_site_fract_y
_atom_site_fract_z
_atom_site_U_iso_or_equiv
_atom_site_adp_type
_atom_site_occupancy
_atom_site_symmetry_multiplicity
_atom_site_calc_flag
_atom_site_refinement_flags
_atom_site_disorder_assembly
_atom_site_disorder_group
Ge1 Ge 0.90870(3) 0.38161(2) 0.12949(2) 0.02280(12) Uani 1 1 d . . .
N1 N 0.8155(2) 0.34100(17) 0.19235(14) 0.0236(8) Uani 1 1 d . . .
N2 N 1.0240(2) 0.30355(16) 0.16742(14) 0.0238(8) Uani 1 1 d . . .
N3 N 1.0433(3) 0.47742(18) 0.28835(16) 0.0298(8) Uani 1 1 d . . .
N4 N 0.9803(2) 0.55258(18) 0.18646(16) 0.0261(8) Uani 1 1 d . . .
C1 C 0.7519(3) 0.2449(2) 0.27441(19) 0.0400(11) Uani 1 1 d . . .
H1A H 0.6834 0.2721 0.2653 0.048 Uiso 1 1 calc R . .
H1B H 0.7655 0.1982 0.3070 0.048 Uiso 1 1 calc R . .
C2 C 0.8316(3) 0.2732(2) 0.24029(18) 0.0259(10) Uani 1 1 d . . .
C3 C 0.9351(3) 0.2325(2) 0.25551(18) 0.0258(9) Uani 1 1 d . . .
H3 H 0.9454 0.1914 0.2948 0.031 Uiso 1 1 calc R . .
C4 C 1.0211(3) 0.2427(2) 0.22312(18) 0.0263(10) Uani 1 1 d . . .
C5 C 1.1191(3) 0.1912(2) 0.24846(19) 0.0386(11) Uani 1 1 d . . .
H5A H 1.1089 0.1528 0.2887 0.058 Uiso 1 1 calc R . .
H5B H 1.1842 0.2242 0.2718 0.058 Uiso 1 1 calc R . .
H5C H 1.1295 0.1622 0.2018 0.058 Uiso 1 1 calc R . .
C6 C 0.7120(3) 0.3819(2) 0.17360(19) 0.0275(9) Uani 1 1 d . . .
C7 C 0.6923(3) 0.4433(2) 0.2238(2) 0.0316(10) Uani 1 1 d . . .
C8 C 0.5984(4) 0.4900(2) 0.1981(3) 0.0461(12) Uani 1 1 d . . .
H8 H 0.5850 0.5315 0.2318 0.055 Uiso 1 1 calc R . .
C9 C 0.5238(4) 0.4770(3) 0.1238(3) 0.0552(14) Uani 1 1 d . . .
H9 H 0.4616 0.5111 0.1058 0.066 Uiso 1 1 calc R . .
C10 C 0.5400(4) 0.4150(3) 0.0767(2) 0.0471(13) Uani 1 1 d . . .
H10 H 0.4870 0.4053 0.0268 0.056 Uiso 1 1 calc R . .
C11 C 0.6326(3) 0.3655(2) 0.1002(2) 0.0344(11) Uani 1 1 d . . .
C12 C 0.6429(3) 0.2949(3) 0.04852(19) 0.0393(11) Uani 1 1 d . . .
H12 H 0.7188 0.2724 0.0702 0.047 Uiso 1 1 calc R . .
C13 C 0.6298(4) 0.3182(3) -0.0397(2) 0.0695(16) Uani 1 1 d . . .
H13A H 0.5553 0.3391 -0.0632 0.104 Uiso 1 1 calc R . .
H13B H 0.6416 0.2710 -0.0700 0.104 Uiso 1 1 calc R . .
H13C H 0.6842 0.3594 -0.0422 0.104 Uiso 1 1 calc R . .
C14 C 0.5612(4) 0.2293(3) 0.0533(2) 0.0689(15) Uani 1 1 d . . .
H14A H 0.5715 0.2140 0.1096 0.103 Uiso 1 1 calc R . .
H14B H 0.5737 0.1826 0.0225 0.103 Uiso 1 1 calc R . .
H14C H 0.4859 0.2490 0.0308 0.103 Uiso 1 1 calc R . .
C15 C 0.7677(4) 0.4573(2) 0.3076(2) 0.0403(12) Uani 1 1 d . . .
H15 H 0.8350 0.4236 0.3134 0.048 Uiso 1 1 calc R . .
C16 C 0.8054(4) 0.5443(2) 0.3233(2) 0.0573(14) Uani 1 1 d . . .
H16A H 0.8374 0.5625 0.2806 0.086 Uiso 1 1 calc R . .
H16B H 0.8609 0.5481 0.3753 0.086 Uiso 1 1 calc R . .
H16C H 0.7420 0.5780 0.3239 0.086 Uiso 1 1 calc R . .
C17 C 0.7112(4) 0.4295(3) 0.3715(2) 0.0655(16) Uani 1 1 d . . .
H17A H 0.6422 0.4592 0.3649 0.098 Uiso 1 1 calc R . .
H17B H 0.7602 0.4396 0.4252 0.098 Uiso 1 1 calc R . .
H17C H 0.6952 0.3721 0.3650 0.098 Uiso 1 1 calc R . .
C18 C 1.0917(3) 0.2902(2) 0.11390(18) 0.0233(9) Uani 1 1 d . . .
C19 C 1.0603(3) 0.2306(2) 0.05356(19) 0.0290(10) Uani 1 1 d . . .
C20 C 1.1281(3) 0.2179(2) 0.0036(2) 0.0352(11) Uani 1 1 d . . .
H20 H 1.1084 0.1777 -0.0366 0.042 Uiso 1 1 calc R . .
C21 C 1.2223(4) 0.2613(2) 0.0103(2) 0.0358(11) Uani 1 1 d . . .
H21 H 1.2679 0.2505 -0.0242 0.043 Uiso 1 1 calc R . .
C22 C 1.2505(3) 0.3208(2) 0.06740(19) 0.0335(10) Uani 1 1 d . . .
H22 H 1.3149 0.3520 0.0713 0.040 Uiso 1 1 calc R . .
C23 C 1.1853(3) 0.3359(2) 0.11968(19) 0.0274(10) Uani 1 1 d . . .
C24 C 1.2180(3) 0.4050(2) 0.1790(2) 0.0338(11) Uani 1 1 d . . .
H24 H 1.1633 0.4064 0.2114 0.041 Uiso 1 1 calc R . .
C25 C 1.3321(3) 0.3940(2) 0.2382(2) 0.0457(12) Uani 1 1 d . . .
H25A H 1.3325 0.3452 0.2698 0.069 Uiso 1 1 calc R . .
H25B H 1.3489 0.4403 0.2744 0.069 Uiso 1 1 calc R . .
H25C H 1.3878 0.3896 0.2084 0.069 Uiso 1 1 calc R . .
C26 C 1.2104(3) 0.4854(2) 0.1355(2) 0.0444(12) Uani 1 1 d . . .
H26A H 1.2652 0.4872 0.1047 0.067 Uiso 1 1 calc R . .
H26B H 1.2249 0.5289 0.1751 0.067 Uiso 1 1 calc R . .
H26C H 1.1364 0.4918 0.0990 0.067 Uiso 1 1 calc R . .
C27 C 0.9553(4) 0.1825(2) 0.0411(2) 0.0412(12) Uani 1 1 d . . .
H27 H 0.9192 0.1986 0.0837 0.049 Uiso 1 1 calc R . .
C28 C 0.9774(5) 0.0931(3) 0.0490(3) 0.098(2) Uani 1 1 d . . .
H28A H 1.0049 0.0747 0.0042 0.147 Uiso 1 1 calc R . .
H28B H 0.9089 0.0648 0.0480 0.147 Uiso 1 1 calc R . .
H28C H 1.0328 0.0821 0.0999 0.147 Uiso 1 1 calc R . .
C29 C 0.8761(4) 0.2014(3) -0.0400(2) 0.0836(19) Uani 1 1 d . . .
H29A H 0.9080 0.1836 -0.0829 0.125 Uiso 1 1 calc R . .
H29B H 0.8630 0.2593 -0.0446 0.125 Uiso 1 1 calc R . .
H29C H 0.8060 0.1736 -0.0451 0.125 Uiso 1 1 calc R . .
C30 C 0.9804(3) 0.4758(2) 0.2118(2) 0.0245(9) Uani 1 1 d . . .
C31 C 1.0436(3) 0.6010(2) 0.2463(2) 0.0343(10) Uani 1 1 d . . .
C32 C 1.0832(3) 0.5538(3) 0.3103(2) 0.0395(11) Uani 1 1 d . . .
C33 C 1.0677(3) 0.4083(2) 0.34147(18) 0.0429(12) Uani 1 1 d . . .
H33A H 1.0249 0.3622 0.3149 0.064 Uiso 1 1 calc R . .
H33B H 1.0480 0.4203 0.3914 0.064 Uiso 1 1 calc R . .
H33C H 1.1466 0.3960 0.3540 0.064 Uiso 1 1 calc R . .
C34 C 0.9203(3) 0.5823(2) 0.1078(2) 0.0460(12) Uani 1 1 d . . .
H34A H 0.8811 0.5380 0.0751 0.069 Uiso 1 1 calc R . .
H34B H 0.9723 0.6061 0.0812 0.069 Uiso 1 1 calc R . .
H34C H 0.8671 0.6229 0.1139 0.069 Uiso 1 1 calc R . .
C35 C 1.0595(4) 0.6880(2) 0.2345(2) 0.0561(13) Uani 1 1 d . . .
H35A H 1.1091 0.7105 0.2835 0.084 Uiso 1 1 calc R . .
H35B H 0.9881 0.7154 0.2229 0.084 Uiso 1 1 calc R . .
H35C H 1.0917 0.6955 0.1894 0.084 Uiso 1 1 calc R . .
C36 C 1.1557(4) 0.5721(3) 0.3920(2) 0.0693(15) Uani 1 1 d . . .
H36A H 1.1744 0.6291 0.3955 0.104 Uiso 1 1 calc R . .
H36B H 1.2234 0.5403 0.4018 0.104 Uiso 1 1 calc R . .
H36C H 1.1169 0.5589 0.4324 0.104 Uiso 1 1 calc R . .

loop_
_atom_site_aniso_label
_atom_site_aniso_U_11
_atom_site_aniso_U_22
_atom_site_aniso_U_33
_atom_site_aniso_U_23
_atom_site_aniso_U_13
_atom_site_aniso_U_12
Ge1 0.0258(2) 0.0223(2) 0.01922(19) 0.0018(2) 0.00422(15) -0.0016(3)
N1 0.0246(19) 0.0245(19) 0.0208(15) 0.0030(14) 0.0045(14) 0.0046(16)
N2 0.033(2) 0.0190(18) 0.0231(15) 0.0039(14) 0.0135(15) 0.0031(17)
N3 0.034(2) 0.027(2) 0.0239(17) -0.0019(16) -0.0012(16) 0.0041(18)
N4 0.025(2) 0.0173(18) 0.0351(18) 0.0045(16) 0.0071(16) 0.0022(17)
C1 0.039(3) 0.035(3) 0.050(2) 0.016(2) 0.019(2) 0.003(2)
C2 0.036(3) 0.021(2) 0.0201(19) 0.0025(18) 0.0065(19) -0.001(2)
C3 0.038(3) 0.017(2) 0.0236(19) 0.0045(17) 0.010(2) 0.002(2)
C4 0.035(3) 0.020(2) 0.022(2) 0.0002(17) 0.0048(19) 0.005(2)
C5 0.053(3) 0.026(2) 0.039(2) 0.0134(19) 0.016(2) 0.016(2)
C6 0.029(2) 0.027(2) 0.030(2) 0.012(2) 0.0147(19) -0.002(2)
C7 0.036(3) 0.021(2) 0.046(3) 0.007(2) 0.026(2) 0.001(2)
C8 0.055(3) 0.033(3) 0.064(3) 0.013(2) 0.040(3) 0.014(3)
C9 0.038(3) 0.063(4) 0.074(3) 0.036(3) 0.031(3) 0.010(3)
C10 0.028(3) 0.059(3) 0.051(3) 0.022(3) 0.004(2) 0.000(3)
C11 0.027(2) 0.038(3) 0.037(2) 0.013(2) 0.007(2) -0.005(2)
C12 0.031(3) 0.048(3) 0.032(2) 0.002(2) -0.002(2) -0.004(2)
C13 0.097(4) 0.063(4) 0.039(3) -0.004(2) 0.004(3) -0.009(4)
C14 0.063(4) 0.052(3) 0.091(3) 0.000(3) 0.020(3) -0.014(3)
C15 0.062(3) 0.027(3) 0.040(2) -0.005(2) 0.026(2) 0.004(3)
C16 0.077(4) 0.036(3) 0.068(3) -0.012(2) 0.034(3) -0.002(3)
C17 0.107(5) 0.055(3) 0.053(3) 0.000(3) 0.054(3) -0.003(3)
C18 0.029(2) 0.019(2) 0.0239(19) 0.0045(18) 0.0108(19) 0.001(2)
C19 0.038(3) 0.026(2) 0.025(2) 0.0044(18) 0.012(2) 0.007(2)
C20 0.048(3) 0.029(3) 0.030(2) -0.0004(19) 0.013(2) 0.007(2)
C21 0.046(3) 0.039(3) 0.030(2) 0.014(2) 0.024(2) 0.022(3)
C22 0.030(3) 0.034(3) 0.036(2) 0.011(2) 0.010(2) 0.006(2)
C23 0.031(3) 0.026(2) 0.027(2) 0.0078(18) 0.0089(19) 0.009(2)
C24 0.028(3) 0.034(3) 0.041(2) -0.002(2) 0.012(2) -0.006(2)
C25 0.051(3) 0.039(3) 0.046(2) 0.000(2) 0.010(2) 0.001(3)
C26 0.035(3) 0.036(3) 0.064(3) 0.001(2) 0.017(2) 0.001(2)
C27 0.054(3) 0.037(3) 0.042(3) -0.014(2) 0.029(2) -0.013(3)
C28 0.137(6) 0.032(3) 0.146(5) -0.020(3) 0.075(5) -0.029(4)
C29 0.066(4) 0.130(5) 0.047(3) -0.025(3) 0.001(3) -0.047(4)
C30 0.025(2) 0.018(2) 0.030(2) 0.0043(18) 0.0056(19) 0.002(2)
C31 0.029(3) 0.020(3) 0.053(3) -0.007(2) 0.010(2) -0.001(2)
C32 0.034(3) 0.030(3) 0.051(3) -0.020(2) 0.006(2) -0.009(2)
C33 0.053(3) 0.040(3) 0.026(2) -0.0001(19) -0.006(2) 0.003(2)
C34 0.050(3) 0.028(2) 0.058(3) 0.020(2) 0.013(2) 0.008(3)
C35 0.055(3) 0.025(3) 0.093(3) -0.010(2) 0.029(3) -0.006(3)
C36 0.065(4) 0.053(3) 0.071(3) -0.025(3) -0.014(3) -0.007(3)

loop_
_atom_type_symbol
_atom_type_description
_atom_type_scat_dispersion_real
_atom_type_scat_dispersion_imag
_atom_type_scat_source
C C 0.0033 0.0016 'International Tables Vol C Tables 4.2.6.8 and 6.1.1.4'
H H 0.0000 0.0000 'International Tables Vol C Tables 4.2.6.8 and 6.1.1.4'
N N 0.0061 0.0033 'International Tables Vol C Tables 4.2.6.8 and 6.1.1.4'
Ge Ge 0.1547 1.8001 'International Tables Vol C Tables 4.2.6.8 and 6.1.1.4'

loop_
_geom_angle_atom_site_label_1
_geom_angle_atom_site_label_2
_geom_angle_atom_site_label_3
_geom_angle
_geom_angle_site_symmetry_1
_geom_angle_site_symmetry_3
_geom_angle_publ_flag
N1 Ge1 N2 95.06(12) . . ?
N1 Ge1 C30 95.48(12) . . ?
N2 Ge1 C30 97.39(12) . . ?
C2 N1 C6 120.2(3) . . ?
C2 N1 Ge1 127.7(3) . . ?
C6 N1 Ge1 111.2(2) . . ?
C4 N2 C18 117.3(3) . . ?
C4 N2 Ge1 124.3(2) . . ?
C18 N2 Ge1 114.2(2) . . ?
C30 N3 C32 111.1(3) . . ?
C30 N3 C33 124.9(3) . . ?
C32 N3 C33 124.0(3) . . ?
C30 N4 C31 111.3(3) . . ?
C30 N4 C34 125.5(3) . . ?
C31 N4 C34 123.2(3) . . ?
C1 C2 N1 122.0(4) . . ?
C1 C2 C3 119.4(3) . . ?
N1 C2 C3 118.5(3) . . ?
C4 C3 C2 130.8(3) . . ?
C3 C4 N2 123.0(3) . . ?
C3 C4 C5 120.1(3) . . ?
N2 C4 C5 116.8(3) . . ?
C7 C6 C11 119.6(4) . . ?
C7 C6 N1 120.8(3) . . ?
C11 C6 N1 119.4(3) . . ?
C8 C7 C6 119.4(4) . . ?
C8 C7 C15 118.5(4) . . ?
C6 C7 C15 122.0(4) . . ?
C9 C8 C7 120.9(4) . . ?
C10 C9 C8 119.8(4) . . ?
C9 C10 C11 121.6(4) . . ?
C10 C11 C6 118.5(4) . . ?
C10 C11 C12 119.4(4) . . ?
C6 C11 C12 122.0(4) . . ?
C11 C12 C14 111.3(3) . . ?
C11 C12 C13 112.7(3) . . ?
C14 C12 C13 110.1(3) . . ?
C7 C15 C16 113.5(3) . . ?
C7 C15 C17 110.2(3) . . ?
C16 C15 C17 109.9(3) . . ?
C23 C18 C19 120.1(3) . . ?
C23 C18 N2 120.7(3) . . ?
C19 C18 N2 119.2(3) . . ?
C20 C19 C18 118.0(4) . . ?
C20 C19 C27 119.6(3) . . ?
C18 C19 C27 122.4(3) . . ?
C21 C20 C19 122.3(4) . . ?
C20 C21 C22 119.4(4) . . ?
C21 C22 C23 120.7(4) . . ?
C18 C23 C22 119.5(3) . . ?
C18 C23 C24 122.4(3) . . ?
C22 C23 C24 118.1(4) . . ?
C23 C24 C26 111.5(3) . . ?
C23 C24 C25 113.1(3) . . ?
C26 C24 C25 110.8(3) . . ?
C19 C27 C29 110.5(3) . . ?
C19 C27 C28 112.2(4) . . ?
C29 C27 C28 110.3(4) . . ?
N3 C30 N4 104.3(3) . . ?
N3 C30 Ge1 134.0(3) . . ?
N4 C30 Ge1 121.1(2) . . ?
C32 C31 N4 106.4(3) . . ?
C32 C31 C35 130.9(4) . . ?
N4 C31 C35 122.7(4) . . ?
C31 C32 N3 106.9(3) . . ?
C31 C32 C36 131.0(4) . . ?
N3 C32 C36 122.1(4) . . ?

loop_
_geom_bond_atom_site_label_1
_geom_bond_atom_site_label_2
_geom_bond_distance
_geom_bond_site_symmetry_2
_geom_bond_publ_flag
Ge1 N1 1.927(3) . ?
Ge1 N2 1.929(3) . ?
Ge1 C30 2.149(3) . ?
N1 C2 1.385(4) . ?
N1 C6 1.429(4) . ?
N2 C4 1.407(4) . ?
N2 C18 1.436(4) . ?
N3 C30 1.345(4) . ?
N3 C32 1.386(5) . ?
N3 C33 1.455(4) . ?
N4 C30 1.355(4) . ?
N4 C31 1.383(4) . ?
N4 C34 1.452(4) . ?
C1 C2 1.379(5) . ?
C2 C3 1.430(5) . ?
C3 C4 1.359(5) . ?
C4 C5 1.471(5) . ?
C6 C7 1.408(5) . ?
C6 C11 1.412(5) . ?
C7 C8 1.386(5) . ?
C7 C15 1.519(5) . ?
C8 C9 1.386(5) . ?
C9 C10 1.367(5) . ?
C10 C11 1.398(5) . ?
C11 C12 1.507(5) . ?
C12 C14 1.521(5) . ?
C12 C13 1.539(4) . ?
C15 C16 1.531(5) . ?
C15 C17 1.539(5) . ?
C18 C23 1.386(5) . ?
C18 C19 1.418(4) . ?
C19 C20 1.386(5) . ?
C19 C27 1.512(5) . ?
C20 C21 1.370(5) . ?
C21 C22 1.378(5) . ?
C22 C23 1.400(4) . ?
C23 C24 1.523(5) . ?
C24 C26 1.530(5) . ?
C24 C25 1.532(5) . ?
C27 C29 1.517(5) . ?
C27 C28 1.519(6) . ?
C31 C32 1.340(5) . ?
C31 C35 1.489(5) . ?
C32 C36 1.490(5) . ?

loop_
_cod_related_entry_id
_cod_related_entry_database
_cod_related_entry_code
1 ChemSpider 30653154
